data_7235636
loop_
_publ_author_name
'Ghosh, Suman Kr'
'Nagarajan, Rajagopal'

_publ_section_title
;
 NIS-mediated regioselective amidation of indole with quinazolinone and
 pyrimidone
;
_journal_issue 39
_journal_name_full 'RSC Adv.'
_journal_page_first 20136
_journal_paper_doi 10.1039/C4RA02417F
_journal_volume 4
_journal_year 2014
_chemical_formula_moiety 'C18 H16 N2 O'
_chemical_formula_sum 'C18 H16 N2 O'
_chemical_formula_weight 276.33
_space_group_IT_number 2
_space_group_name_Hall '-P 1'
_space_group_name_H-M_alt 'P -1'
_symmetry_cell_setting triclinic
_symmetry_space_group_name_H-M 'P -1'
_atom_sites_solution_hydrogens geom
_atom_sites_solution_primary direct
_atom_sites_solution_secondary difmap
_audit_creation_method SHELXL-97
_cell_angle_alpha 100.716(5)
_cell_angle_beta 106.227(5)
_cell_angle_gamma 104.477(6)
_cell_formula_units_Z 4
_cell_length_a 10.8278(7)
_cell_length_b 11.3669(8)
_cell_length_c 13.0687(6)
_cell_measurement_reflns_used 3448
_cell_measurement_temperature 298
_cell_measurement_theta_max 28.9860
_cell_measurement_theta_min 3.0870
_cell_volume 1437.64(17)
_computing_cell_refinement
;
CrysAlisPro, Agilent Technologies,
Version 1.171.36.28 (release 01-02-2013 CrysAlis171 .NET)
(compiled Feb  1 2013,16:14:44)
;
_computing_data_collection
;
CrysAlisPro, Agilent Technologies,
Version 1.171.36.28 (release 01-02-2013 CrysAlis171 .NET)
(compiled Feb  1 2013,16:14:44)
;
_computing_data_reduction
;
CrysAlisPro, Agilent Technologies,
Version 1.171.36.28 (release 01-02-2013 CrysAlis171 .NET)
(compiled Feb  1 2013,16:14:44)
;
_computing_structure_refinement 'SHELXL-97 (Sheldrick, 1997)'
_computing_structure_solution 'SHELXS-97 (Sheldrick, 1990)'
_diffrn_ambient_temperature 298
_diffrn_measured_fraction_theta_full 0.998
_diffrn_measured_fraction_theta_max 0.998
_diffrn_measurement_device_type 'Xcalibur, Eos, Gemini'
_diffrn_measurement_method '\w scans'
_diffrn_radiation_monochromator graphite
_diffrn_radiation_source 'fine-focus sealed tube'
_diffrn_radiation_type MoK\a
_diffrn_radiation_wavelength 0.71073
_diffrn_reflns_av_R_equivalents 0.0270
_diffrn_reflns_av_sigmaI/netI 0.0458
_diffrn_reflns_limit_h_max 13
_diffrn_reflns_limit_h_min -13
_diffrn_reflns_limit_k_max 9
_diffrn_reflns_limit_k_min -14
_diffrn_reflns_limit_l_max 16
_diffrn_reflns_limit_l_min -15
_diffrn_reflns_number 10424
_diffrn_reflns_theta_full 26.37
_diffrn_reflns_theta_max 26.37
_diffrn_reflns_theta_min 2.77
_exptl_absorpt_coefficient_mu 0.080
_exptl_absorpt_correction_T_max 0.9841
_exptl_absorpt_correction_T_min 0.9385
_exptl_absorpt_correction_type multi-scan
_exptl_crystal_colour PINK
_exptl_crystal_density_diffrn 1.277
_exptl_crystal_density_method 'not measured'
_exptl_crystal_description NEEDLE
_exptl_crystal_F_000 584
_exptl_crystal_size_max 0.80
_exptl_crystal_size_mid 0.25
_exptl_crystal_size_min 0.20
_refine_diff_density_max 0.144
_refine_diff_density_min -0.191
_refine_diff_density_rms 0.036
_refine_ls_extinction_method none
_refine_ls_goodness_of_fit_ref 0.955
_refine_ls_hydrogen_treatment constr
_refine_ls_matrix_type full
_refine_ls_number_parameters 385
_refine_ls_number_reflns 5875
_refine_ls_number_restraints 0
_refine_ls_restrained_S_all 0.955
_refine_ls_R_factor_all 0.0722
_refine_ls_R_factor_gt 0.0472
_refine_ls_shift/su_max 0.029
_refine_ls_shift/su_mean 0.005
_refine_ls_structure_factor_coef Fsqd
_refine_ls_weighting_details 'calc w=1/[\s^2^(Fo^2^)+(0.0641P)^2^+0.1612P] where P=(Fo^2^+2Fc^2^)/3'
_refine_ls_weighting_scheme calc
_refine_ls_wR_factor_gt 0.1128
_refine_ls_wR_factor_ref 0.1322
_reflns_number_gt 4158
_reflns_number_total 5875
_reflns_threshold_expression >2sigma(I)
_cod_data_source_file c4ra02417f1.cif
_cod_data_source_block 3
_cod_depositor_comments
;
The following automatic conversions were performed:

data item '_refine_ls_hydrogen_treatment' value 'CONSTR' was changed
to 'constr' in accordance with the
/home/saulius/struct/COD-crude-data/automatic-downloads/DataCite-retrospective/RSC/depositions/lib/dictionaries/cif_core.dic
dictionary named 'cif_core.dic' version 2.4.2 last updated on
2011-04-26.

Automatic conversion script
Id: cif_fix_values 6909 2019-04-08 15:41:33Z antanas 
;
_cod_original_cell_volume 1437.64(15)
_cod_database_code 7235636

loop_
_symmetry_equiv_pos_as_xyz
'x, y, z'
'-x, -y, -z'

loop_
_atom_site_label
_atom_site_type_symbol
_atom_site_fract_x
_atom_site_fract_y
_atom_site_fract_z
_atom_site_U_iso_or_equiv
_atom_site_adp_type
_atom_site_occupancy
_atom_site_symmetry_multiplicity
_atom_site_calc_flag
_atom_site_refinement_flags
O1 O 0.73758(12) 0.63004(10) 0.14932(9) 0.0424(3) Uani 1 1 d .
H1 H 0.6878 0.6445 0.0965 0.064 Uiso 1 1 calc R
O2 O 0.99155(13) 0.79892(12) 0.18922(9) 0.0479(3) Uani 1 1 d .
H2 H 0.9195 0.7413 0.1686 0.072 Uiso 1 1 calc R
N2 N 0.48856(13) 0.34928(12) 0.01885(10) 0.0380(3) Uani 1 1 d .
N1 N 0.50067(14) 0.45854(13) 0.19338(10) 0.0392(3) Uani 1 1 d .
C32 C 0.58324(16) 0.34377(15) -0.03790(12) 0.0356(4) Uani 1 1 d .
C8 C 1.04093(17) 0.79411(15) 0.38330(13) 0.0374(4) Uani 1 1 d .
C29 C 0.55681(16) 0.43153(15) 0.11401(12) 0.0350(4) Uani 1 1 d .
C9 C 0.89832(17) 0.90523(15) 0.31971(13) 0.0398(4) Uani 1 1 d .
N4 N 0.86353(15) 0.87023(13) 0.39863(11) 0.0430(3) Uani 1 1 d .
C3 C 0.94995(17) 0.80132(15) 0.43918(13) 0.0387(4) Uani 1 1 d .
C18 C 1.01953(17) 0.86903(15) 0.29974(13) 0.0391(4) Uani 1 1 d .
C31 C 0.71089(16) 0.42930(15) 0.02259(13) 0.0378(4) Uani 1 1 d .
N3 N 0.83283(15) 0.97091(13) 0.25741(11) 0.0467(4) Uani 1 1 d .
C30 C 0.70711(16) 0.49638(15) 0.13182(13) 0.0375(4) Uani 1 1 d .
C27 C 0.47678(19) 0.56163(17) 0.34839(13) 0.0465(4) Uani 1 1 d .
C26 C 0.56213(19) 0.55930(17) 0.29145(13) 0.0448(4) Uani 1 1 d .
H26 H 0.6494 0.6160 0.3134 0.054 Uiso 1 1 calc R
C33 C 0.55699(19) 0.26434(16) -0.13985(13) 0.0443(4) Uani 1 1 d .
H33 H 0.4709 0.2071 -0.1804 0.053 Uiso 1 1 calc R
C25 C 0.36910(17) 0.39571(16) 0.18994(13) 0.0410(4) Uani 1 1 d .
C11 C 0.73010(19) 1.01909(16) 0.27409(16) 0.0507(5) Uani 1 1 d .
C7 C 1.12930(19) 0.72783(17) 0.40962(14) 0.0453(4) Uani 1 1 d .
H7 H 1.1902 0.7228 0.3722 0.054 Uiso 1 1 calc R
C1 C 0.80509(18) 0.47289(18) 0.22871(14) 0.0498(5) Uani 1 1 d .
H1A H 0.8959 0.5035 0.2282 0.075 Uiso 1 1 calc R
H1B H 0.7811 0.3839 0.2220 0.075 Uiso 1 1 calc R
H1C H 0.8000 0.5165 0.2970 0.075 Uiso 1 1 calc R
C5 C 1.0361(2) 0.67544(17) 0.54757(15) 0.0523(5) Uani 1 1 d .
H5 H 1.0352 0.6348 0.6030 0.063 Uiso 1 1 calc R
C36 C 0.81515(19) 0.43842(19) -0.01898(15) 0.0529(5) Uani 1 1 d .
H36 H 0.9006 0.4971 0.0207 0.063 Uiso 1 1 calc R
C24 C 0.35300(19) 0.45945(17) 0.28578(13) 0.0446(4) Uani 1 1 d .
C4 C 0.94596(19) 0.74229(17) 0.52147(14) 0.0473(4) Uani 1 1 d .
H4 H 0.8847 0.7470 0.5586 0.057 Uiso 1 1 calc R
C6 C 1.1267(2) 0.66836(17) 0.49275(14) 0.0505(5) Uani 1 1 d .
H6 H 1.1865 0.6234 0.5116 0.061 Uiso 1 1 calc R
C2 C 1.14345(19) 0.98474(17) 0.32796(15) 0.0530(5) Uani 1 1 d .
H2A H 1.2182 0.9580 0.3193 0.080 Uiso 1 1 calc R
H2B H 1.1673 1.0330 0.4032 0.080 Uiso 1 1 calc R
H2C H 1.1228 1.0361 0.2791 0.080 Uiso 1 1 calc R
C20 C 0.26836(19) 0.29199(18) 0.11297(15) 0.0501(5) Uani 1 1 d .
H20 H 0.2814 0.2496 0.0508 0.060 Uiso 1 1 calc R
C35 C 0.7900(2) 0.3583(2) -0.12139(16) 0.0571(5) Uani 1 1 d .
H35 H 0.8595 0.3625 -0.1507 0.068 Uiso 1 1 calc R
C34 C 0.6635(2) 0.27264(18) -0.18006(15) 0.0516(5) Uani 1 1 d .
H34 H 0.6488 0.2190 -0.2484 0.062 Uiso 1 1 calc R
C10 C 0.8518(2) 0.99494(18) 0.16062(15) 0.0555(5) Uani 1 1 d .
H10 H 0.9141 0.9721 0.1312 0.067 Uiso 1 1 calc R
C23 C 0.2288(2) 0.4172(2) 0.30167(17) 0.0603(6) Uani 1 1 d .
H23 H 0.2154 0.4575 0.3645 0.072 Uiso 1 1 calc R
C16 C 0.6712(2) 1.01803(19) 0.35558(17) 0.0595(5) Uani 1 1 d .
H16 H 0.6990 0.9820 0.4127 0.071 Uiso 1 1 calc R
C12 C 0.6891(2) 1.07240(18) 0.18686(18) 0.0619(6) Uani 1 1 d .
C19 C 0.7678(2) 1.05543(19) 0.11609(17) 0.0627(6) Uani 1 1 d .
C28 C 0.5023(2) 0.6575(2) 0.45403(15) 0.0657(6) Uani 1 1 d .
H28A H 0.5933 0.7147 0.4790 0.098 Uiso 1 1 calc R
H28B H 0.4908 0.6153 0.5095 0.098 Uiso 1 1 calc R
H28C H 0.4392 0.7039 0.4412 0.098 Uiso 1 1 calc R
C21 C 0.1473(2) 0.2535(2) 0.13171(17) 0.0650(6) Uani 1 1 d .
H21 H 0.0774 0.1838 0.0810 0.078 Uiso 1 1 calc R
C13 C 0.5856(3) 1.1267(2) 0.1833(3) 0.0850(8) Uani 1 1 d .
H13 H 0.5567 1.1629 0.1266 0.102 Uiso 1 1 calc R
C14 C 0.5273(3) 1.1260(3) 0.2638(3) 0.0908(9) Uani 1 1 d .
H14 H 0.4585 1.1617 0.2614 0.109 Uiso 1 1 calc R
C22 C 0.1272(2) 0.3161(2) 0.22427(19) 0.0697(6) Uani 1 1 d .
H22 H 0.0438 0.2890 0.2338 0.084 Uiso 1 1 calc R
C15 C 0.5698(2) 1.0726(2) 0.3486(2) 0.0787(7) Uani 1 1 d .
H15 H 0.5289 1.0735 0.4025 0.094 Uiso 1 1 calc R
C17 C 0.7567(3) 1.0966(3) 0.0123(2) 0.0908(8) Uani 1 1 d .
H17A H 0.7908 1.1871 0.0310 0.136 Uiso 1 1 calc R
H17B H 0.6632 1.0676 -0.0349 0.136 Uiso 1 1 calc R
H17C H 0.8088 1.0613 -0.0257 0.136 Uiso 1 1 calc R

loop_
_atom_site_aniso_label
_atom_site_aniso_U_11
_atom_site_aniso_U_22
_atom_site_aniso_U_33
_atom_site_aniso_U_23
_atom_site_aniso_U_13
_atom_site_aniso_U_12
O1 0.0352(7) 0.0390(7) 0.0439(7) 0.0063(5) 0.0077(5) 0.0066(5)
O2 0.0485(8) 0.0489(8) 0.0404(7) 0.0062(5) 0.0166(6) 0.0086(6)
N2 0.0331(8) 0.0389(8) 0.0370(7) 0.0060(6) 0.0111(6) 0.0074(6)
N1 0.0351(8) 0.0435(8) 0.0360(7) 0.0069(6) 0.0131(6) 0.0093(6)
C32 0.0341(9) 0.0368(9) 0.0367(8) 0.0106(7) 0.0113(7) 0.0131(7)
C8 0.0374(9) 0.0320(8) 0.0369(8) 0.0042(6) 0.0090(7) 0.0090(7)
C29 0.0322(9) 0.0350(9) 0.0372(8) 0.0107(7) 0.0104(7) 0.0109(7)
C9 0.0391(9) 0.0332(9) 0.0386(9) 0.0043(7) 0.0062(7) 0.0091(7)
N4 0.0460(9) 0.0413(8) 0.0443(8) 0.0108(6) 0.0164(7) 0.0178(7)
C3 0.0414(10) 0.0328(9) 0.0392(9) 0.0062(7) 0.0120(7) 0.0121(7)
C18 0.0393(10) 0.0367(9) 0.0367(9) 0.0063(7) 0.0116(7) 0.0089(7)
C31 0.0323(9) 0.0396(9) 0.0394(9) 0.0079(7) 0.0112(7) 0.0114(7)
N3 0.0477(9) 0.0396(8) 0.0484(8) 0.0148(6) 0.0071(7) 0.0152(7)
C30 0.0317(9) 0.0368(9) 0.0388(9) 0.0060(7) 0.0087(7) 0.0089(7)
C27 0.0532(11) 0.0534(11) 0.0381(9) 0.0130(8) 0.0172(8) 0.0235(9)
C26 0.0434(10) 0.0462(10) 0.0377(9) 0.0048(7) 0.0100(8) 0.0116(8)
C33 0.0456(10) 0.0423(10) 0.0397(9) 0.0062(7) 0.0120(8) 0.0117(8)
C25 0.0389(10) 0.0469(10) 0.0420(9) 0.0175(8) 0.0173(8) 0.0142(8)
C11 0.0415(10) 0.0334(9) 0.0594(11) 0.0047(8) -0.0021(9) 0.0096(8)
C7 0.0436(10) 0.0445(10) 0.0480(10) 0.0088(8) 0.0162(8) 0.0166(8)
C1 0.0386(10) 0.0570(12) 0.0453(10) 0.0094(8) 0.0039(8) 0.0159(9)
C5 0.0658(13) 0.0473(11) 0.0474(10) 0.0190(8) 0.0180(9) 0.0217(10)
C36 0.0350(10) 0.0640(13) 0.0562(11) 0.0075(9) 0.0194(9) 0.0121(9)
C24 0.0502(11) 0.0508(11) 0.0423(10) 0.0182(8) 0.0224(8) 0.0209(9)
C4 0.0546(11) 0.0474(11) 0.0470(10) 0.0158(8) 0.0237(9) 0.0192(9)
C6 0.0537(12) 0.0447(11) 0.0530(11) 0.0129(8) 0.0109(9) 0.0245(9)
C2 0.0471(11) 0.0457(11) 0.0567(11) 0.0140(8) 0.0134(9) 0.0037(9)
C20 0.0460(11) 0.0527(11) 0.0489(10) 0.0110(8) 0.0222(9) 0.0066(9)
C35 0.0514(12) 0.0709(14) 0.0575(12) 0.0134(10) 0.0317(10) 0.0224(11)
C34 0.0634(13) 0.0540(11) 0.0424(10) 0.0089(8) 0.0227(9) 0.0250(10)
C10 0.0565(12) 0.0481(11) 0.0536(11) 0.0225(9) 0.0089(9) 0.0076(10)
C23 0.0639(14) 0.0733(14) 0.0607(12) 0.0235(11) 0.0397(11) 0.0264(12)
C16 0.0520(12) 0.0510(12) 0.0616(12) -0.0015(9) 0.0055(10) 0.0211(10)
C12 0.0466(12) 0.0373(10) 0.0775(14) 0.0152(9) -0.0083(10) 0.0060(9)
C19 0.0534(13) 0.0467(12) 0.0680(13) 0.0267(10) -0.0044(11) 0.0025(10)
C28 0.0751(15) 0.0719(15) 0.0505(12) 0.0053(10) 0.0246(11) 0.0292(12)
C21 0.0504(13) 0.0663(14) 0.0693(13) 0.0122(10) 0.0286(11) -0.0008(10)
C13 0.0579(15) 0.0542(14) 0.117(2) 0.0299(14) -0.0123(15) 0.0176(12)
C14 0.0586(16) 0.0657(16) 0.126(2) 0.0067(16) 0.0003(16) 0.0317(13)
C22 0.0525(13) 0.0815(16) 0.0798(15) 0.0209(12) 0.0415(12) 0.0092(12)
C15 0.0579(14) 0.0691(16) 0.0905(17) -0.0048(13) 0.0071(12) 0.0290(12)
C17 0.0797(18) 0.0871(18) 0.0873(17) 0.0531(14) -0.0036(14) 0.0108(14)

loop_
_atom_type_symbol
_atom_type_description
_atom_type_scat_dispersion_real
_atom_type_scat_dispersion_imag
_atom_type_scat_source
C C 0.0033 0.0016 'International Tables Vol C Tables 4.2.6.8 and 6.1.1.4'
H H 0.0000 0.0000 'International Tables Vol C Tables 4.2.6.8 and 6.1.1.4'
N N 0.0061 0.0033 'International Tables Vol C Tables 4.2.6.8 and 6.1.1.4'
O O 0.0106 0.0060 'International Tables Vol C Tables 4.2.6.8 and 6.1.1.4'

loop_
_geom_angle_atom_site_label_1
_geom_angle_atom_site_label_2
_geom_angle_atom_site_label_3
_geom_angle
C30 O1 H1 109.5
C18 O2 H2 109.5
C29 N2 C32 106.02(13)
C29 N1 C25 126.55(13)
C29 N1 C26 125.86(14)
C25 N1 C26 107.51(13)
C33 C32 C31 121.51(15)
C33 C32 N2 126.34(15)
C31 C32 N2 112.15(13)
C7 C8 C3 120.37(16)
C7 C8 C18 131.92(15)
C3 C8 C18 107.71(15)
N2 C29 N1 122.83(14)
N2 C29 C30 114.94(13)
N1 C29 C30 122.23(13)
N4 C9 N3 122.61(16)
N4 C9 C18 115.46(15)
N3 C9 C18 121.93(14)
C9 N4 C3 105.89(14)
C4 C3 C8 121.16(16)
C4 C3 N4 126.19(15)
C8 C3 N4 112.61(14)
O2 C18 C8 113.89(14)
O2 C18 C2 107.17(13)
C8 C18 C2 111.38(14)
O2 C18 C9 114.11(13)
C8 C18 C9 98.18(12)
C2 C18 C9 112.07(14)
C36 C31 C32 120.54(15)
C36 C31 C30 131.30(15)
C32 C31 C30 108.13(13)
C9 N3 C10 125.22(16)
C9 N3 C11 127.11(15)
C10 N3 C11 107.56(16)
O1 C30 C31 113.52(13)
O1 C30 C1 108.14(13)
C31 C30 C1 111.47(14)
O1 C30 C29 111.54(13)
C31 C30 C29 98.69(12)
C1 C30 C29 113.40(14)
C26 C27 C24 107.24(15)
C26 C27 C28 126.38(18)
C24 C27 C28 126.28(17)
C27 C26 N1 110.31(16)
C27 C26 H26 124.8
N1 C26 H26 124.8
C32 C33 C34 117.48(17)
C32 C33 H33 121.3
C34 C33 H33 121.3
C20 C25 C24 122.38(16)
C20 C25 N1 130.87(15)
C24 C25 N1 106.75(15)
C16 C11 C12 122.2(2)
C16 C11 N3 131.03(18)
C12 C11 N3 106.77(18)
C8 C7 C6 119.01(17)
C8 C7 H7 120.5
C6 C7 H7 120.5
C30 C1 H1A 109.5
C30 C1 H1B 109.5
H1A C1 H1B 109.5
C30 C1 H1C 109.5
H1A C1 H1C 109.5
H1B C1 H1C 109.5
C6 C5 C4 121.07(17)
C6 C5 H5 119.5
C4 C5 H5 119.5
C31 C36 C35 118.41(17)
C31 C36 H36 120.8
C35 C36 H36 120.8
C23 C24 C25 118.41(17)
C23 C24 C27 133.39(16)
C25 C24 C27 108.19(15)
C3 C4 C5 118.00(17)
C3 C4 H4 121.0
C5 C4 H4 121.0
C5 C6 C7 120.39(18)
C5 C6 H6 119.8
C7 C6 H6 119.8
C18 C2 H2A 109.5
C18 C2 H2B 109.5
H2A C2 H2B 109.5
C18 C2 H2C 109.5
H2A C2 H2C 109.5
H2B C2 H2C 109.5
C25 C20 C21 117.34(17)
C25 C20 H20 121.3
C21 C20 H20 121.3
C34 C35 C36 120.56(17)
C34 C35 H35 119.7
C36 C35 H35 119.7
C35 C34 C33 121.47(16)
C35 C34 H34 119.3
C33 C34 H34 119.3
C19 C10 N3 110.8(2)
C19 C10 H10 124.6
N3 C10 H10 124.6
C22 C23 C24 119.51(17)
C22 C23 H23 120.2
C24 C23 H23 120.2
C15 C16 C11 117.4(2)
C15 C16 H16 121.3
C11 C16 H16 121.3
C11 C12 C13 118.4(2)
C11 C12 C19 108.13(19)
C13 C12 C19 133.5(2)
C10 C19 C12 106.78(18)
C10 C19 C17 126.9(2)
C12 C19 C17 126.4(2)
C27 C28 H28A 109.5
C27 C28 H28B 109.5
H28A C28 H28B 109.5
C27 C28 H28C 109.5
H28A C28 H28C 109.5
H28B C28 H28C 109.5
C20 C21 C22 121.7(2)
C20 C21 H21 119.2
C22 C21 H21 119.2
C14 C13 C12 119.6(2)
C14 C13 H13 120.2
C12 C13 H13 120.2
C13 C14 C15 120.7(2)
C13 C14 H14 119.6
C15 C14 H14 119.6
C23 C22 C21 120.68(19)
C23 C22 H22 119.7
C21 C22 H22 119.7
C16 C15 C14 121.8(3)
C16 C15 H15 119.1
C14 C15 H15 119.1
C19 C17 H17A 109.5
C19 C17 H17B 109.5
H17A C17 H17B 109.5
C19 C17 H17C 109.5
H17A C17 H17C 109.5
H17B C17 H17C 109.5

loop_
_geom_bond_atom_site_label_1
_geom_bond_atom_site_label_2
_geom_bond_distance
O1 C30 1.4309(19)
O1 H1 0.8200
O2 C18 1.4211(18)
O2 H2 0.8200
N2 C29 1.2943(19)
N2 C32 1.4299(19)
N1 C29 1.3665(19)
N1 C25 1.409(2)
N1 C26 1.412(2)
C32 C33 1.372(2)
C32 C31 1.383(2)
C8 C7 1.369(2)
C8 C3 1.389(2)
C8 C18 1.508(2)
C29 C30 1.540(2)
C9 N4 1.288(2)
C9 N3 1.375(2)
C9 C18 1.543(2)
N4 C3 1.419(2)
C3 C4 1.374(2)
C18 C2 1.525(2)
C31 C36 1.373(2)
C31 C30 1.505(2)
N3 C10 1.401(2)
N3 C11 1.407(2)
C30 C1 1.522(2)
C27 C26 1.341(2)
C27 C24 1.439(3)
C27 C28 1.499(2)
C26 H26 0.9300
C33 C34 1.384(2)
C33 H33 0.9300
C25 C20 1.376(2)
C25 C24 1.404(2)
C11 C16 1.386(3)
C11 C12 1.404(3)
C7 C6 1.385(2)
C7 H7 0.9300
C1 H1A 0.9600
C1 H1B 0.9600
C1 H1C 0.9600
C5 C6 1.376(3)
C5 C4 1.388(3)
C5 H5 0.9300
C36 C35 1.384(2)
C36 H36 0.9300
C24 C23 1.397(3)
C4 H4 0.9300
C6 H6 0.9300
C2 H2A 0.9600
C2 H2B 0.9600
C2 H2C 0.9600
C20 C21 1.379(3)
C20 H20 0.9300
C35 C34 1.372(3)
C35 H35 0.9300
C34 H34 0.9300
C10 C19 1.343(3)
C10 H10 0.9300
C23 C22 1.367(3)
C23 H23 0.9300
C16 C15 1.380(3)
C16 H16 0.9300
C12 C13 1.402(3)
C12 C19 1.440(3)
C19 C17 1.498(3)
C28 H28A 0.9600
C28 H28B 0.9600
C28 H28C 0.9600
C21 C22 1.386(3)
C21 H21 0.9300
C13 C14 1.370(4)
C13 H13 0.9300
C14 C15 1.383(4)
C14 H14 0.9300
C22 H22 0.9300
C15 H15 0.9300
C17 H17A 0.9600
C17 H17B 0.9600
C17 H17C 0.9600
